data_4028271
loop_
_publ_author_name
'Matth\"aus Getlik'
'Brian J. Wilson'
'M. Monzur Morshed'
'Iain D. G. Watson'
'Doris Tang'
'Pandiaraju Subramanian'
'Rima Al-awar'

_publ_section_title
;
 Rearrangement of 4-Amino-3-halo-pyridines by Nucleophilic Aromatic
 Substitution
;
_journal_name_full 'Journal of Organic Chemistry'
_journal_page_first 5705
_journal_page_last 5710
_journal_paper_doi 10.1021/jo4003773
_journal_volume 78
_journal_year 2013
_chemical_formula_moiety 'C16 H16 Br Cl N2 O3'
_chemical_formula_sum 'C16 H16 Br Cl N2 O3'
_chemical_formula_weight 399.67
_chemical_name_systematic
; 
 ? 
;
_space_group_IT_number 14
_symmetry_cell_setting monoclinic
_symmetry_space_group_name_Hall '-P 2ybc'
_symmetry_space_group_name_H-M 'P 1 21/c 1'
_atom_sites_solution_hydrogens geom
_atom_sites_solution_primary direct
_atom_sites_solution_secondary difmap
_audit_creation_method SHELXL-97
_cell_angle_alpha 90.00
_cell_angle_beta 104.096(3)
_cell_angle_gamma 90.00
_cell_formula_units_Z 4
_cell_length_a 13.4067(6)
_cell_length_b 4.7337(2)
_cell_length_c 26.7972(13)
_cell_measurement_reflns_used 7496
_cell_measurement_temperature 147(2)
_cell_measurement_theta_max 65.82
_cell_measurement_theta_min 3.40
_cell_volume 1649.43(13)
_computing_cell_refinement APEX2
_computing_data_collection 'APEX2 (Bruker, 2007)'
_computing_data_reduction 'SAINT (Bruker, 2007)'
_computing_molecular_graphics 'PLATON (Spek, 2009)'
_computing_publication_material 'SHELXTL (Sheldrick, 2008)'
_computing_structure_refinement 'SHELXL-97 (Sheldrick, 2008)'
_computing_structure_solution 'SHELXS-97 (Sheldrick, 2008)'
_diffrn_ambient_temperature 147(2)
_diffrn_measured_fraction_theta_full 0.959
_diffrn_measured_fraction_theta_max 0.959
_diffrn_measurement_device_type 'Bruker APEX-DUO'
_diffrn_measurement_method '\f and \w scans'
_diffrn_radiation_monochromator 'multi-layer optics'
_diffrn_radiation_source 'Bruker microsource'
_diffrn_radiation_type CuK\a
_diffrn_radiation_wavelength 1.54178
_diffrn_reflns_av_R_equivalents 0.0276
_diffrn_reflns_av_sigmaI/netI 0.0283
_diffrn_reflns_limit_h_max 15
_diffrn_reflns_limit_h_min -15
_diffrn_reflns_limit_k_max 5
_diffrn_reflns_limit_k_min -4
_diffrn_reflns_limit_l_max 31
_diffrn_reflns_limit_l_min -30
_diffrn_reflns_number 10312
_diffrn_reflns_theta_full 66.24
_diffrn_reflns_theta_max 66.24
_diffrn_reflns_theta_min 3.40
_diffrn_standards_number 0
_exptl_absorpt_coefficient_mu 5.031
_exptl_absorpt_correction_T_max 0.7527
_exptl_absorpt_correction_T_min 0.6006
_exptl_absorpt_correction_type multi-scan
_exptl_absorpt_process_details 'SADABS (Sheldrick, 1996)'
_exptl_crystal_colour colourless
_exptl_crystal_density_diffrn 1.609
_exptl_crystal_description plate
_exptl_crystal_F_000 808
_exptl_crystal_size_max 0.17
_exptl_crystal_size_mid 0.10
_exptl_crystal_size_min 0.02
_refine_diff_density_max 1.052
_refine_diff_density_min -0.767
_refine_diff_density_rms 0.096
_refine_ls_extinction_method none
_refine_ls_goodness_of_fit_ref 1.093
_refine_ls_hydrogen_treatment constr
_refine_ls_matrix_type full
_refine_ls_number_parameters 242
_refine_ls_number_reflns 2780
_refine_ls_number_restraints 29
_refine_ls_restrained_S_all 1.095
_refine_ls_R_factor_all 0.0552
_refine_ls_R_factor_gt 0.0527
_refine_ls_shift/su_max 0.003
_refine_ls_shift/su_mean 0.000
_refine_ls_structure_factor_coef Fsqd
_refine_ls_weighting_details 'calc w=1/[\s^2^(Fo^2^)+(0.0794P)^2^+4.6311P] where P=(Fo^2^+2Fc^2^)/3'
_refine_ls_weighting_scheme calc
_refine_ls_wR_factor_gt 0.1501
_refine_ls_wR_factor_ref 0.1524
_reflns_number_gt 2591
_reflns_number_total 2780
_reflns_threshold_expression I>2\s(I)
_cod_data_source_file jo4003773_si_002_2.cif
_cod_data_source_block d1264
_cod_original_sg_symbol_H-M 'P 21/c'
_cod_database_code 4028271

loop_
_symmetry_equiv_pos_as_xyz
'x, y, z'
'-x, y+1/2, -z+1/2'
'-x, -y, -z'
'x, -y-1/2, z-1/2'

loop_
_atom_site_label
_atom_site_type_symbol
_atom_site_fract_x
_atom_site_fract_y
_atom_site_fract_z
_atom_site_U_iso_or_equiv
_atom_site_adp_type
_atom_site_occupancy
_atom_site_symmetry_multiplicity
_atom_site_calc_flag
_atom_site_refinement_flags
_atom_site_disorder_assembly
_atom_site_disorder_group
Br1 Br 0.55411(10) 0.3663(3) -0.05009(4) 0.0496(3) Uani 0.87 1 d PD A 1
Cl1 Cl 0.91542(13) 0.3189(4) 0.04155(6) 0.0401(4) Uani 0.87 1 d PD A 1
O3 O 0.7412(4) -0.1257(8) 0.0596(3) 0.0395(14) Uani 0.87 1 d PD A 1
N2 N 0.7021(6) -0.160(2) -0.1303(3) 0.0519(19) Uani 0.87 1 d PD A 1
C1 C 0.7380(2) 0.1312(10) 0.05582(15) 0.0281(10) Uani 0.87 1 d PD A 1
C2 C 0.7795(3) 0.2873(11) 0.0146(2) 0.0297(10) Uani 0.87 1 d PD A 1
H2A H 0.7481 0.4798 0.0089 0.036 Uiso 0.87 1 calc PR A 1
C3 C 0.7552(4) 0.1261(12) -0.03548(19) 0.0307(11) Uani 0.87 1 d PD A 1
C4 C 0.6587(4) 0.1499(11) -0.0688(2) 0.0365(11) Uani 0.87 1 d PD A 1
C5 C 0.6346(6) 0.008(2) -0.1155(2) 0.0455(13) Uani 0.87 1 d PD A 1
H5A H 0.5681 0.0318 -0.1376 0.055 Uiso 0.87 1 calc PR A 1
C6 C 0.7966(5) -0.1867(11) -0.0967(2) 0.0354(16) Uani 0.87 1 d PD A 1
H6A H 0.8457 -0.3072 -0.1060 0.042 Uiso 0.87 1 calc PR A 1
C7 C 0.8238(4) -0.0514(12) -0.0510(2) 0.0398(15) Uani 0.87 1 d PD A 1
H7A H 0.8906 -0.0785 -0.0293 0.048 Uiso 0.87 1 calc PR A 1
Cl1A Cl 0.9080(13) 0.378(4) 0.0301(7) 0.050 Uiso 0.13 1 d PD A 2
Br1A Br 0.5653(9) 0.403(2) -0.0579(4) 0.050 Uiso 0.13 1 d PD A 2
O3A O 0.715(4) -0.147(7) 0.054(3) 0.050 Uiso 0.13 1 d PD A 2
N2A N 0.693(4) -0.190(14) -0.130(2) 0.050 Uiso 0.13 1 d PD A 2
C1A C 0.7262(17) 0.108(6) 0.0555(10) 0.050 Uiso 0.13 1 d PD A 2
C2A C 0.7794(15) 0.242(7) 0.0164(14) 0.050 Uiso 0.13 1 d PD A 2
H2A1 H 0.7384 0.4191 0.0072 0.060 Uiso 0.13 1 calc PR A 2
C3A C 0.7538(19) 0.088(8) -0.0342(11) 0.050 Uiso 0.13 1 d PD A 2
C4A C 0.6622(16) 0.139(4) -0.0694(9) 0.050 Uiso 0.13 1 d PD A 2
C5A C 0.632(3) 0.004(11) -0.1162(15) 0.050 Uiso 0.13 1 d PD A 2
H5AA H 0.5680 0.0491 -0.1389 0.060 Uiso 0.13 1 calc PR A 2
C6A C 0.785(3) -0.242(10) -0.095(2) 0.050 Uiso 0.13 1 d PD A 2
H6AA H 0.8292 -0.3793 -0.1041 0.060 Uiso 0.13 1 calc PR A 2
C7A C 0.816(3) -0.113(9) -0.0490(16) 0.050 Uiso 0.13 1 d PD A 2
H7AA H 0.8804 -0.1606 -0.0267 0.060 Uiso 0.13 1 calc PR A 2
O1 O 0.9152(3) 0.1588(7) 0.32837(12) 0.0450(8) Uani 1 1 d . . .
O2 O 0.6197(2) -0.1412(6) 0.20173(12) 0.0385(7) Uani 1 1 d . . .
N1 N 0.6996(3) 0.2999(7) 0.08567(12) 0.0330(8) Uani 1 1 d D . .
H1 H 0.6999 0.4835 0.0805 0.040 Uiso 1 1 calc R A 1
C8 C 0.6569(3) 0.1906(9) 0.12682(15) 0.0335(9) Uani 1 1 d . A .
H8A H 0.6309 -0.0030 0.1176 0.040 Uiso 1 1 calc R . .
H8B H 0.5975 0.3094 0.1293 0.040 Uiso 1 1 calc R . .
C9 C 0.7320(3) 0.1821(8) 0.17888(15) 0.0290(8) Uani 1 1 d . . .
C10 C 0.7093(3) 0.0099(8) 0.21722(15) 0.0295(8) Uani 1 1 d . A .
C11 C 0.7711(3) 0.0034(9) 0.26613(15) 0.0325(9) Uani 1 1 d . . .
H11A H 0.7547 -0.1161 0.2915 0.039 Uiso 1 1 calc R A .
C12 C 0.8592(3) 0.1763(9) 0.27837(15) 0.0330(9) Uani 1 1 d . A .
C13 C 0.8839(4) 0.3471(9) 0.24158(17) 0.0365(10) Uani 1 1 d . . .
H13A H 0.9435 0.4632 0.2497 0.044 Uiso 1 1 calc R A .
C14 C 0.8190(3) 0.3462(9) 0.19163(16) 0.0330(9) Uani 1 1 d . A .
H14A H 0.8359 0.4625 0.1660 0.040 Uiso 1 1 calc R . .
C15 C 0.5963(4) -0.3396(10) 0.2372(2) 0.0446(11) Uani 1 1 d . . .
H15A H 0.5308 -0.4327 0.2217 0.067 Uiso 1 1 calc R . .
H15B H 0.5911 -0.2411 0.2686 0.067 Uiso 1 1 calc R . .
H15C H 0.6511 -0.4816 0.2457 0.067 Uiso 1 1 calc R . .
C16 C 0.9944(4) 0.3638(11) 0.34455(19) 0.0500(13) Uani 1 1 d . . .
H16A H 1.0292 0.3311 0.3807 0.075 Uiso 1 1 calc R . .
H16B H 0.9642 0.5535 0.3407 0.075 Uiso 1 1 calc R . .
H16C H 1.0443 0.3476 0.3233 0.075 Uiso 1 1 calc R . .

loop_
_atom_site_aniso_label
_atom_site_aniso_U_11
_atom_site_aniso_U_22
_atom_site_aniso_U_33
_atom_site_aniso_U_23
_atom_site_aniso_U_13
_atom_site_aniso_U_12
Br1 0.0432(5) 0.0649(7) 0.0382(5) -0.0039(4) 0.0051(3) 0.0195(4)
Cl1 0.0314(7) 0.0503(11) 0.0362(9) 0.0020(6) 0.0037(6) -0.0011(6)
O3 0.062(4) 0.0251(19) 0.036(3) -0.0014(16) 0.019(3) 0.0010(18)
N2 0.072(4) 0.057(4) 0.030(2) -0.009(2) 0.018(2) 0.000(3)
C1 0.033(2) 0.031(3) 0.019(2) 0.0008(18) 0.0053(18) -0.0060(19)
C2 0.035(2) 0.029(3) 0.026(2) -0.001(2) 0.0098(19) 0.001(2)
C3 0.037(3) 0.035(3) 0.020(2) 0.0025(19) 0.0060(18) -0.003(2)
C4 0.046(3) 0.037(3) 0.027(2) 0.004(2) 0.010(2) 0.003(2)
C5 0.050(3) 0.061(4) 0.024(2) -0.001(2) 0.005(2) 0.005(3)
C6 0.051(3) 0.038(3) 0.023(2) -0.002(2) 0.021(2) 0.019(3)
C7 0.041(3) 0.045(4) 0.036(3) 0.002(3) 0.014(2) 0.007(3)
O1 0.053(2) 0.0449(18) 0.0307(16) 0.0060(13) -0.0030(14) -0.0035(15)
O2 0.0375(16) 0.0400(17) 0.0366(16) 0.0065(13) 0.0062(13) -0.0050(13)
N1 0.052(2) 0.0243(16) 0.0221(16) -0.0008(13) 0.0088(15) -0.0013(15)
C8 0.037(2) 0.039(2) 0.0248(19) 0.0014(17) 0.0080(17) 0.0051(18)
C9 0.033(2) 0.029(2) 0.0250(19) 0.0009(16) 0.0087(16) 0.0085(17)
C10 0.033(2) 0.027(2) 0.031(2) 0.0027(16) 0.0106(16) 0.0052(16)
C11 0.042(2) 0.029(2) 0.0266(19) 0.0070(16) 0.0092(17) 0.0043(18)
C12 0.039(2) 0.032(2) 0.025(2) 0.0008(16) 0.0032(17) 0.0083(18)
C13 0.037(2) 0.038(2) 0.035(2) 0.0000(18) 0.0099(18) -0.0025(19)
C14 0.038(2) 0.033(2) 0.030(2) 0.0044(16) 0.0117(18) 0.0014(18)
C15 0.047(3) 0.040(2) 0.051(3) 0.010(2) 0.020(2) -0.001(2)
C16 0.056(3) 0.046(3) 0.038(3) -0.006(2) -0.008(2) 0.002(2)

loop_
_atom_type_symbol
_atom_type_description
_atom_type_scat_dispersion_real
_atom_type_scat_dispersion_imag
_atom_type_scat_source
C C 0.0181 0.0091 'International Tables Vol C Tables 4.2.6.8 and 6.1.1.4'
H H 0.0000 0.0000 'International Tables Vol C Tables 4.2.6.8 and 6.1.1.4'
N N 0.0311 0.0180 'International Tables Vol C Tables 4.2.6.8 and 6.1.1.4'
O O 0.0492 0.0322 'International Tables Vol C Tables 4.2.6.8 and 6.1.1.4'
Cl Cl 0.3639 0.7018 'International Tables Vol C Tables 4.2.6.8 and 6.1.1.4'
Br Br -0.6763 1.2805 'International Tables Vol C Tables 4.2.6.8 and 6.1.1.4'

loop_
_geom_angle_atom_site_label_1
_geom_angle_atom_site_label_2
_geom_angle_atom_site_label_3
_geom_angle
C5 N2 C6 116.4(4)
O3 C1 N1 124.3(6)
O3 C1 C2 121.6(5)
N1 C1 C2 114.0(4)
C3 C2 C1 110.9(3)
C3 C2 Cl1 112.3(4)
C1 C2 Cl1 105.0(3)
C3 C2 H2A 109.5
C1 C2 H2A 109.5
Cl1 C2 H2A 109.5
C7 C3 C4 116.2(4)
C7 C3 C2 124.0(4)
C4 C3 C2 119.8(4)
C3 C4 C5 121.2(4)
C3 C4 Br1 120.5(3)
C5 C4 Br1 118.3(4)
N2 C5 C4 122.1(5)
N2 C5 H5A 119.0
C4 C5 H5A 119.0
C7 C6 N2 123.6(4)
C7 C6 H6A 118.2
N2 C6 H6A 118.2
C6 C7 C3 120.5(5)
C6 C7 H7A 119.7
C3 C7 H7A 119.7
C5A N2A C6A 116.1(7)
O3A C1A N1 131(5)
O3A C1A C2A 117(4)
N1 C1A C2A 112(3)
C3A C2A C1A 111.8(8)
C3A C2A Cl1A 111(3)
C1A C2A Cl1A 126.2(19)
C3A C2A H2A1 101.2
C1A C2A H2A1 101.2
Cl1A C2A H2A1 101.2
C4A C3A C7A 115.0(6)
C4A C3A C2A 120.1(7)
C7A C3A C2A 124.8(8)
C3A C4A C5A 123.8(7)
C3A C4A Br1A 122.7(6)
C5A C4A Br1A 113.4(7)
N2A C5A C4A 120.5(7)
N2A C5A H5AA 119.8
C4A C5A H5AA 119.8
C7A C6A N2A 124.7(8)
C7A C6A H6AA 117.7
N2A C6A H6AA 117.7
C6A C7A C3A 119.9(7)
C6A C7A H7AA 120.0
C3A C7A H7AA 120.0
C12 O1 C16 116.5(4)
C10 O2 C15 117.4(4)
C1A N1 C1 8.3(15)
C1A N1 C8 115.7(17)
C1 N1 C8 121.8(4)
C1A N1 H1 124.8
C1 N1 H1 119.1
C8 N1 H1 119.1
N1 C8 C9 114.4(4)
N1 C8 H8A 108.7
C9 C8 H8A 108.7
N1 C8 H8B 108.7
C9 C8 H8B 108.7
H8A C8 H8B 107.6
C14 C9 C10 118.0(4)
C14 C9 C8 123.4(4)
C10 C9 C8 118.5(4)
C11 C10 O2 123.9(4)
C11 C10 C9 121.7(4)
O2 C10 C9 114.3(4)
C10 C11 C12 119.2(4)
C10 C11 H11A 120.4
C12 C11 H11A 120.4
O1 C12 C13 124.5(4)
O1 C12 C11 114.9(4)
C13 C12 C11 120.6(4)
C12 C13 C14 118.6(4)
C12 C13 H13A 120.7
C14 C13 H13A 120.7
C9 C14 C13 121.9(4)
C9 C14 H14A 119.0
C13 C14 H14A 119.0
O2 C15 H15A 109.5
O2 C15 H15B 109.5
H15A C15 H15B 109.5
O2 C15 H15C 109.5
H15A C15 H15C 109.5
H15B C15 H15C 109.5
O1 C16 H16A 109.5
O1 C16 H16B 109.5
H16A C16 H16B 109.5
O1 C16 H16C 109.5
H16A C16 H16C 109.5
H16B C16 H16C 109.5

loop_
_geom_bond_atom_site_label_1
_geom_bond_atom_site_label_2
_geom_bond_distance
Br1 C4 1.899(5)
Cl1 C2 1.795(4)
O3 C1 1.220(5)
N2 C5 1.336(7)
N2 C6 1.370(7)
C1 N1 1.320(5)
C1 C2 1.542(6)
C2 C3 1.508(6)
C2 H2A 1.0000
C3 C7 1.382(6)
C3 C4 1.386(7)
C4 C5 1.386(7)
C5 H5A 0.9500
C6 C7 1.352(7)
C6 H6A 0.9500
C7 H7A 0.9500
Cl1A C2A 1.792(7)
Br1A C4A 1.882(6)
O3A C1A 1.219(7)
N2A C5A 1.341(8)
N2A C6A 1.370(8)
C1A N1 1.319(7)
C1A C2A 1.540(7)
C2A C3A 1.505(7)
C2A H2A1 1.0000
C3A C4A 1.377(8)
C3A C7A 1.384(8)
C4A C5A 1.377(8)
C5A H5AA 0.9500
C6A C7A 1.352(8)
C6A H6AA 0.9500
C7A H7AA 0.9500
O1 C12 1.369(5)
O1 C16 1.426(6)
O2 C10 1.373(5)
O2 C15 1.424(5)
N1 C8 1.456(5)
N1 H1 0.8800
C8 C9 1.509(6)
C8 H8A 0.9900
C8 H8B 0.9900
C9 C14 1.374(6)
C9 C10 1.402(6)
C10 C11 1.369(6)
C11 C12 1.409(6)
C11 H11A 0.9500
C12 C13 1.376(6)
C13 C14 1.407(6)
C13 H13A 0.9500
C14 H14A 0.9500
C15 H15A 0.9800
C15 H15B 0.9800
C15 H15C 0.9800
C16 H16A 0.9800
C16 H16B 0.9800
C16 H16C 0.9800

loop_
_geom_hbond_atom_site_label_D
_geom_hbond_atom_site_label_H
_geom_hbond_atom_site_label_A
_geom_hbond_distance_DH
_geom_hbond_distance_HA
_geom_hbond_distance_DA
_geom_hbond_angle_DHA
_geom_hbond_site_symmetry_A
N1 H1 O3 0.88 2.05 2.896(6) 161.1 1_565

loop_
_geom_torsion_atom_site_label_1
_geom_torsion_atom_site_label_2
_geom_torsion_atom_site_label_3
_geom_torsion_atom_site_label_4
_geom_torsion
O3 C1 C2 C3 38.4(4)
N1 C1 C2 C3 -141.5(4)
O3 C1 C2 Cl1 -83.2(3)
N1 C1 C2 Cl1 96.9(3)
C1 C2 C3 C7 -98.0(6)
Cl1 C2 C3 C7 19.2(6)
C1 C2 C3 C4 81.4(5)
Cl1 C2 C3 C4 -161.4(4)
C7 C3 C4 C5 -1.7(8)
C2 C3 C4 C5 178.8(6)
C7 C3 C4 Br1 175.7(4)
C2 C3 C4 Br1 -3.8(7)
C6 N2 C5 C4 0.4(8)
C3 C4 C5 N2 0.9(9)
Br1 C4 C5 N2 -176.5(5)
C5 N2 C6 C7 -1.0(9)
N2 C6 C7 C3 0.1(9)
C4 C3 C7 C6 1.2(7)
C2 C3 C7 C6 -179.3(5)
O3A C1A C2A C3A 34.4(15)
N1 C1A C2A C3A -145.6(15)
O3A C1A C2A Cl1A -106(3)
N1 C1A C2A Cl1A 74(3)
C1A C2A C3A C4A 81(2)
Cl1A C2A C3A C4A -133(3)
C1A C2A C3A C7A -98(2)
Cl1A C2A C3A C7A 48(2)
C7A C3A C4A C5A 0.00(15)
C2A C3A C4A C5A -179(3)
C7A C3A C4A Br1A -179.98(19)
C2A C3A C4A Br1A 1(3)
C6A N2A C5A C4A 0.0(3)
C3A C4A C5A N2A 0.00(17)
Br1A C4A C5A N2A 180.0(2)
C5A N2A C6A C7A 0.0(5)
N2A C6A C7A C3A 0.0(5)
C4A C3A C7A C6A 0.0(3)
C2A C3A C7A C6A 179(3)
O3A C1A N1 C1 144(10)
C2A C1A N1 C1 -36(10)
O3A C1A N1 C8 5.2(10)
C2A C1A N1 C8 -174.8(10)
O3 C1 N1 C1A -44(11)
C2 C1 N1 C1A 136(11)
O3 C1 N1 C8 0.2(4)
C2 C1 N1 C8 -179.9(3)
C1A N1 C8 C9 100.5(11)
C1 N1 C8 C9 94.1(4)
N1 C8 C9 C14 21.8(6)
N1 C8 C9 C10 -161.9(4)
C15 O2 C10 C11 -7.4(6)
C15 O2 C10 C9 174.5(4)
C14 C9 C10 C11 0.1(6)
C8 C9 C10 C11 -176.4(4)
C14 C9 C10 O2 178.3(3)
C8 C9 C10 O2 1.7(5)
O2 C10 C11 C12 -177.4(4)
C9 C10 C11 C12 0.6(6)
C16 O1 C12 C13 10.1(6)
C16 O1 C12 C11 -169.7(4)
C10 C11 C12 O1 179.0(4)
C10 C11 C12 C13 -0.8(6)
O1 C12 C13 C14 -179.5(4)
C11 C12 C13 C14 0.3(6)
C10 C9 C14 C13 -0.7(6)
C8 C9 C14 C13 175.7(4)
C12 C13 C14 C9 0.5(6)
